data_7230582
loop_
_publ_author_name
'Chen, Chun-Hua'
'Wu, Qing-Yan'
'Wei, Cui'
'Liang, Cui'
'Su, Gui-Fa'
'Mo, Dong-Liang'

_publ_section_title
;
 Iron(iii)-catalyzed selective N--O bond cleavage to prepare
 tetrasubstituted pyridines and 3,5-disubstituted isoxazolines from
 N-vinyl-\a,\b-unsaturated ketonitrones
;
_journal_issue 12
_journal_name_full 'Green Chemistry'
_journal_page_first 2722
_journal_paper_doi 10.1039/C8GC00630J
_journal_volume 20
_journal_year 2018
_chemical_formula_moiety 'C20 H16 F3 N'
_chemical_formula_sum 'C20 H16 F3 N'
_chemical_formula_weight 327.34
_space_group_crystal_system triclinic
_space_group_IT_number 2
_space_group_name_Hall '-P 1'
_space_group_name_H-M_alt 'P -1'
_symmetry_space_group_name_Hall '-P 1'
_symmetry_space_group_name_H-M 'P -1'
_atom_sites_solution_hydrogens geom
_atom_sites_solution_primary direct
_atom_sites_solution_secondary difmap
_audit_creation_date 2017-10-08
_audit_creation_method
;
Olex2 1.2
(compiled 2017.03.28 svn.r3405 for OlexSys, GUI svn.r5337)
;
_audit_update_record
;
2018-01-25 deposited with the CCDC.
2018-05-08 downloaded from the CCDC.
;
_cell_angle_alpha 91.079(3)
_cell_angle_beta 103.819(3)
_cell_angle_gamma 90.728(3)
_cell_formula_units_Z 2
_cell_length_a 8.5850(15)
_cell_length_b 9.8690(17)
_cell_length_c 10.0994(17)
_cell_measurement_reflns_used 4409
_cell_measurement_temperature 296.15
_cell_measurement_theta_max 26.34
_cell_measurement_theta_min 2.80
_cell_volume 830.6(2)
_computing_cell_refinement 'SAINT v8.27A (Bruker, 2012)'
_computing_data_reduction 'SAINT v8.27A (Bruker, 2012)'
_computing_molecular_graphics 'Olex2 (Dolomanov et al., 2009)'
_computing_publication_material 'Olex2 (Dolomanov et al., 2009)'
_computing_structure_refinement 'XL (Sheldrick, 2008)'
_computing_structure_solution 'XS (Sheldrick, 2008)'
_diffrn_ambient_temperature 296.15
_diffrn_measured_fraction_theta_full 0.997
_diffrn_measured_fraction_theta_max 0.997
_diffrn_measurement_device_type 'Bruker APEX-II CCD'
_diffrn_measurement_method '\f and \w scans'
_diffrn_radiation_monochromator graphite
_diffrn_radiation_type MoK\a
_diffrn_radiation_wavelength 0.71073
_diffrn_reflns_av_R_equivalents 0.0248
_diffrn_reflns_av_unetI/netI 0.0257
_diffrn_reflns_limit_h_max 10
_diffrn_reflns_limit_h_min -10
_diffrn_reflns_limit_k_max 12
_diffrn_reflns_limit_k_min -12
_diffrn_reflns_limit_l_max 12
_diffrn_reflns_limit_l_min -12
_diffrn_reflns_number 9632
_diffrn_reflns_theta_full 26.40
_diffrn_reflns_theta_max 26.40
_diffrn_reflns_theta_min 2.06
_diffrn_source 'fine-focus sealed tube'
_diffrn_standards_number 0
_exptl_absorpt_coefficient_mu 0.100
_exptl_absorpt_correction_type none
_exptl_crystal_colour 'dull light colourless'
_exptl_crystal_colour_lustre dull
_exptl_crystal_colour_modifier light
_exptl_crystal_colour_primary colourless
_exptl_crystal_density_diffrn 1.309
_exptl_crystal_density_method 'not measured'
_exptl_crystal_description irregular
_exptl_crystal_F_000 340
_exptl_crystal_size_max 0.3
_exptl_crystal_size_mid 0.25
_exptl_crystal_size_min 0.1
_refine_diff_density_max 1.414
_refine_diff_density_min -0.665
_refine_diff_density_rms 0.103
_refine_ls_extinction_method none
_refine_ls_goodness_of_fit_ref 1.928
_refine_ls_hydrogen_treatment constr
_refine_ls_matrix_type full
_refine_ls_number_parameters 219
_refine_ls_number_reflns 3406
_refine_ls_number_restraints 0
_refine_ls_restrained_S_all 1.928
_refine_ls_R_factor_all 0.1308
_refine_ls_R_factor_gt 0.1156
_refine_ls_shift/su_max 0.001
_refine_ls_shift/su_mean 0.000
_refine_ls_structure_factor_coef Fsqd
_refine_ls_weighting_details 'calc w=1/[\s^2^(Fo^2^)+(0.2000P)^2^+0.0000P] where P=(Fo^2^+2Fc^2^)/3'
_refine_ls_weighting_scheme calc
_refine_ls_wR_factor_gt 0.3948
_refine_ls_wR_factor_ref 0.4283
_reflns_number_gt 2663
_reflns_number_total 3406
_reflns_threshold_expression >2sigma(I)
_cod_data_source_file c8gc00630j2.cif
_cod_data_source_block aaaa_CCDC1
_cod_depositor_comments 'Adding full bibliography for 7230581--7230582.cif.'
_cod_database_code 7230582
_olex2_refinement_description
;
1. Fixed Uiso
 At 1.2 times of:
  All C(H) groups
 At 1.5 times of:
  All C(H,H,H) groups
2.a Aromatic/amide H refined with riding coordinates:
 C12(H12), C19(H19), C15(H15), C17(H17), C16(H16), C18(H18), C11(H11), C8(H8),
 C7(H7), C10(H10)
2.b Idealised Me refined as rotating group:
 C3(H3A,H3B,H3C), C1(H1A,H1B,H1C)
;
_olex2_submission_special_instructions 'No special instructions were received'

loop_
_space_group_symop_id
_space_group_symop_operation_xyz
1 'x, y, z'
2 '-x, -y, -z'

loop_
_atom_site_label
_atom_site_type_symbol
_atom_site_fract_x
_atom_site_fract_y
_atom_site_fract_z
_atom_site_U_iso_or_equiv
_atom_site_adp_type
_atom_site_occupancy
_atom_site_calc_flag
_atom_site_refinement_flags_posn
N1 N 0.1867(3) 0.8974(2) 0.9678(2) 0.0406(7) Uani 1 d .
C14 C 0.2127(3) 0.8194(3) 1.1970(3) 0.0393(8) Uani 1 d .
C4 C -0.0431(3) 0.8440(3) 0.7816(3) 0.0398(8) Uani 1 d .
C13 C 0.1189(3) 0.8269(3) 1.0522(3) 0.0378(8) Uani 1 d .
C12 C -0.0307(4) 0.7645(3) 1.0072(3) 0.0438(8) Uani 1 d .
H12 H -0.0760 0.7177 1.0682 0.053 Uiso 1 calc R
C5 C -0.1128(3) 0.7716(3) 0.8716(3) 0.0388(7) Uani 1 d .
C2 C 0.1079(3) 0.9053(3) 0.8370(3) 0.0390(7) Uani 1 d .
C19 C 0.3691(4) 0.8704(3) 1.2345(3) 0.0490(9) Uani 1 d .
H19 H 0.4148 0.9091 1.1692 0.059 Uiso 1 calc R
C6 C -0.2723(3) 0.7023(3) 0.8302(3) 0.0412(8) Uani 1 d .
C15 C 0.1490(4) 0.7614(3) 1.2979(3) 0.0482(8) Uani 1 d .
H15 H 0.0449 0.7259 1.2750 0.058 Uiso 1 calc R
C17 C 0.3915(4) 0.8076(3) 1.4661(3) 0.0551(9) Uani 1 d .
H17 H 0.4509 0.8043 1.5559 0.066 Uiso 1 calc R
C16 C 0.2380(4) 0.7558(3) 1.4316(3) 0.0551(9) Uani 1 d .
H16 H 0.1936 0.7171 1.4977 0.066 Uiso 1 calc R
C18 C 0.4582(4) 0.8641(4) 1.3691(3) 0.0565(9) Uani 1 d .
H18 H 0.5628 0.8983 1.3931 0.068 Uiso 1 calc R
C3 C -0.1254(4) 0.8568(4) 0.6328(3) 0.0556(9) Uani 1 d .
H3A H -0.2111 0.7908 0.6081 0.083 Uiso 1 calc GR
H3B H -0.0493 0.8417 0.5783 0.083 Uiso 1 calc GR
H3C H -0.1681 0.9461 0.6172 0.083 Uiso 1 calc GR
C11 C -0.3979(4) 0.7469(3) 0.8825(3) 0.0501(9) Uani 1 d .
H11 H -0.3840 0.8246 0.9378 0.060 Uiso 1 calc R
C8 C -0.4427(5) 0.5195(4) 0.7149(4) 0.0655(11) Uani 1 d .
H8 H -0.4574 0.4428 0.6581 0.079 Uiso 1 calc R
C7 C -0.2974(4) 0.5890(4) 0.7429(4) 0.0598(10) Uani 1 d .
H7 H -0.2160 0.5600 0.7033 0.072 Uiso 1 calc R
C1 C 0.1923(4) 0.9870(4) 0.7490(3) 0.0555(9) Uani 1 d .
H1A H 0.2900 1.0257 0.8045 0.083 Uiso 1 calc GR
H1B H 0.1239 1.0583 0.7071 0.083 Uiso 1 calc GR
H1C H 0.2167 0.9290 0.6796 0.083 Uiso 1 calc GR
C10 C -0.5444(4) 0.6776(4) 0.8540(4) 0.0596(10) Uani 1 d .
H10 H -0.6277 0.7078 0.8906 0.072 Uiso 1 calc R
C9 C -0.5645(4) 0.5620(3) 0.7694(4) 0.0541(9) Uani 1 d .
F3 F -0.7101(4) 0.3635(4) 0.7846(5) 0.1430(16) Uani 1 d .
F1 F -0.7660(6) 0.4429(7) 0.6100(5) 0.193(2) Uani 1 d .
C20 C -0.7197(5) 0.4848(4) 0.7398(5) 0.0743(13) Uani 1 d .
F0AA F -0.8345(5) 0.5438(5) 0.7588(11) 0.287(5) Uani 1 d .

loop_
_atom_site_aniso_label
_atom_site_aniso_U_11
_atom_site_aniso_U_22
_atom_site_aniso_U_33
_atom_site_aniso_U_23
_atom_site_aniso_U_13
_atom_site_aniso_U_12
N1 0.0356(13) 0.0432(14) 0.0434(14) 0.0006(10) 0.0106(10) -0.0035(10)
C14 0.0389(16) 0.0370(14) 0.0419(15) -0.0017(11) 0.0100(12) -0.0025(11)
C4 0.0401(16) 0.0403(15) 0.0382(15) 0.0003(11) 0.0076(12) 0.0005(12)
C13 0.0352(15) 0.0387(14) 0.0402(15) -0.0005(11) 0.0107(11) -0.0019(11)
C12 0.0419(17) 0.0482(17) 0.0417(16) 0.0013(12) 0.0116(12) -0.0092(13)
C5 0.0355(15) 0.0355(14) 0.0447(15) -0.0033(11) 0.0088(11) -0.0042(11)
C2 0.0379(15) 0.0400(15) 0.0403(15) -0.0012(11) 0.0120(11) -0.0020(11)
C19 0.0434(17) 0.0610(19) 0.0397(15) 0.0075(13) 0.0044(12) -0.0125(14)
C6 0.0370(16) 0.0397(15) 0.0444(15) -0.0002(11) 0.0054(12) -0.0057(11)
C15 0.0451(17) 0.0543(18) 0.0452(16) 0.0040(13) 0.0106(13) -0.0047(13)
C17 0.057(2) 0.0568(19) 0.0437(17) 0.0026(14) -0.0030(14) 0.0010(15)
C16 0.059(2) 0.060(2) 0.0475(18) 0.0088(14) 0.0136(15) -0.0002(16)
C18 0.0479(18) 0.064(2) 0.0500(19) 0.0031(15) -0.0033(14) -0.0115(15)
C3 0.055(2) 0.066(2) 0.0426(17) 0.0037(14) 0.0057(14) -0.0087(16)
C11 0.0458(18) 0.0525(18) 0.0519(18) -0.0075(14) 0.0123(14) -0.0018(14)
C8 0.054(2) 0.0485(19) 0.089(3) -0.0157(17) 0.0104(18) -0.0148(16)
C7 0.0486(19) 0.0535(19) 0.080(2) -0.0194(16) 0.0219(17) -0.0071(15)
C1 0.054(2) 0.066(2) 0.0475(17) 0.0094(15) 0.0148(14) -0.0139(16)
C10 0.0428(18) 0.070(2) 0.067(2) 0.0058(17) 0.0147(16) 0.0001(16)
C9 0.0424(18) 0.0509(18) 0.066(2) 0.0101(15) 0.0059(14) -0.0076(14)
F3 0.088(2) 0.124(3) 0.205(4) 0.065(3) 0.008(2) -0.047(2)
F1 0.139(4) 0.272(6) 0.147(4) -0.018(4) -0.001(3) -0.138(4)
C20 0.050(2) 0.065(2) 0.101(3) 0.020(2) 0.004(2) -0.0173(18)
F0AA 0.061(2) 0.167(4) 0.644(14) -0.183(7) 0.125(4) -0.064(3)

loop_
_atom_type_symbol
_atom_type_description
_atom_type_scat_dispersion_real
_atom_type_scat_dispersion_imag
_atom_type_scat_source
C C 0.0033 0.0016 'International Tables Vol C Tables 4.2.6.8 and 6.1.1.4'
H H 0.0000 0.0000 'International Tables Vol C Tables 4.2.6.8 and 6.1.1.4'
F F 0.0171 0.0103 'International Tables Vol C Tables 4.2.6.8 and 6.1.1.4'
N N 0.0061 0.0033 'International Tables Vol C Tables 4.2.6.8 and 6.1.1.4'

loop_
_geom_angle_atom_site_label_1
_geom_angle_atom_site_label_2
_geom_angle_atom_site_label_3
_geom_angle
C2 N1 C13 118.5(2)
C19 C14 C13 120.0(3)
C19 C14 C15 117.9(3)
C15 C14 C13 122.1(3)
C5 C4 C2 116.7(3)
C5 C4 C3 122.1(3)
C2 C4 C3 121.2(3)
N1 C13 C14 116.5(3)
N1 C13 C12 121.6(3)
C12 C13 C14 121.9(3)
C5 C12 C13 120.2(3)
C4 C5 C6 123.6(3)
C12 C5 C4 119.0(3)
C12 C5 C6 117.4(3)
N1 C2 C4 124.0(3)
N1 C2 C1 115.2(3)
C4 C2 C1 120.9(3)
C14 C19 C18 120.7(3)
C11 C6 C5 120.0(3)
C11 C6 C7 118.6(3)
C7 C6 C5 121.4(3)
C16 C15 C14 121.2(3)
C16 C17 C18 120.5(3)
C17 C16 C15 119.8(3)
C17 C18 C19 120.0(3)
C6 C11 C10 121.2(3)
C9 C8 C7 120.8(3)
C8 C7 C6 120.3(3)
C11 C10 C9 118.9(3)
C8 C9 C10 120.2(3)
C8 C9 C20 120.1(3)
C10 C9 C20 119.7(4)
F3 C20 C9 114.6(3)
F3 C20 F1 93.1(4)
F1 C20 C9 112.5(4)
F0AA C20 C9 116.9(4)
F0AA C20 F3 113.0(5)
F0AA C20 F1 103.6(6)

loop_
_geom_bond_atom_site_label_1
_geom_bond_atom_site_label_2
_geom_bond_distance
N1 C13 1.340(4)
N1 C2 1.337(4)
C14 C13 1.496(4)
C14 C19 1.390(4)
C14 C15 1.394(4)
C4 C5 1.403(4)
C4 C2 1.408(4)
C4 C3 1.509(4)
C13 C12 1.388(4)
C12 C5 1.386(4)
C5 C6 1.486(4)
C2 C1 1.512(4)
C19 C18 1.394(4)
C6 C11 1.382(4)
C6 C7 1.392(4)
C15 C16 1.386(4)
C17 C16 1.369(5)
C17 C18 1.370(5)
C11 C10 1.389(5)
C8 C7 1.381(5)
C8 C9 1.360(6)
C10 C9 1.396(5)
C9 C20 1.490(5)
F3 C20 1.285(5)
F1 C20 1.332(6)
C20 F0AA 1.203(6)
